data_9012535
loop_
_publ_author_name
'Lindahl, T.'
'Westman, S.'

_publ_section_title
;The structure of the rhombohedral gamma brass like phase in the
 copper-mercury system Locality: synthetic
;
_journal_name_full 'Acta Chemica Scandinavica'
_journal_page_first 1181
_journal_page_last 1190
_journal_paper_doi 10.3891/acta.chem.scand.23-1181
_journal_volume 23
_journal_year 1969
_chemical_compound_source Synthetic
_chemical_formula_sum 'Cu7 Hg6'
_chemical_name_mineral Belendorffite
_space_group_IT_number 160
_symmetry_space_group_name_Hall 'P 3* -2'
_symmetry_space_group_name_H-M 'R 3 m :R'
_cell_angle_alpha 90.425
_cell_angle_beta 90.425
_cell_angle_gamma 90.425
_cell_length_a 9.4024
_cell_length_b 9.4024
_cell_length_c 9.4024
_cell_formula_units_Z 2
_cell_volume 831.151
_database_code_amcsd 0011912
_exptl_crystal_density_diffrn 6.586
_cod_original_sg_symbol_H-M 'R 3 m'
_cod_database_code 9012535

loop_
_space_group_symop_operation_xyz
x,y,z
x,z,y
z,x,y
y,x,z
y,z,x
z,y,x

loop_
_atom_site_label
_atom_site_fract_x
_atom_site_fract_y
_atom_site_fract_z
_atom_site_U_iso_or_equiv
CuIT1 0.09700 0.09700 0.09700 0.02533
CuIT3 -0.09700 -0.09700 0.09700 ?
CuOT1 -0.16300 -0.16300 -0.16300 ?
CuOT3 0.16300 0.16300 -0.16300 -0.02533
CuOH3 0.00500 0.00500 0.34500 -0.05066
CuCO3 0.29500 0.29500 0.06800 0.02533
HgOH3* -0.00300 -0.00300 -0.35200 0.01267
HgCO3* -0.30700 -0.30700 0.04000 0.01267
HgCO6 -0.06000 0.33700 -0.28400 0.01267

loop_
_cod_related_entry_id
_cod_related_entry_database
_cod_related_entry_code
1 AMCSD 0011912
